data_1542261
loop_
_publ_author_name
'Kubota, Ryou'
'Tashiro, Shohei'
'Shionoya, Mitsuhiko'

_publ_section_title
;
 Chiral metal--macrocycle frameworks: supramolecular chirality induction
 and helicity inversion of the helical macrocyclic structures
;
_journal_issue 3
_journal_name_full 'Chem. Sci.'
_journal_page_first 2217
_journal_paper_doi 10.1039/C5SC04570C
_journal_volume 7
_journal_year 2016
_chemical_absolute_configuration ad
_chemical_formula_moiety '2(C42 H42 N6 Pd3 Cl6), 4.49(C H2 Cl2), 5.10(H2 O)'
_chemical_formula_sum 'C88.49 H103.18 Cl20.98 N12 O5.1 Pd6'
_chemical_formula_weight 2798.73
_space_group_IT_number 199
_symmetry_cell_setting cubic
_symmetry_Int_Tables_number 199
_symmetry_space_group_name_Hall 'I 2b 2c 3'
_symmetry_space_group_name_H-M 'I 21 3'
_atom_sites_solution_hydrogens geom
_atom_sites_solution_primary direct
_atom_sites_solution_secondary difmap
_audit_update_record
;
2014-02-27 deposited with the CCDC.
2015-12-23 downloaded from the CCDC.
;
_cell_angle_alpha 90.0000
_cell_angle_beta 90.0000
_cell_angle_gamma 90.0000
_cell_formula_units_Z 8
_cell_length_a 31.4043(6)
_cell_length_b 31.4043(6)
_cell_length_c 31.4043(6)
_cell_measurement_reflns_used 79059
_cell_measurement_temperature 93
_cell_measurement_theta_max 27.49
_cell_measurement_theta_min 3.04
_cell_volume 30971.9(10)
_computing_cell_refinement 'RAPID AUTO'
_computing_data_collection 'RAPID AUTO (Rigaku, ????)'
_computing_data_reduction 'RAPID AUTO'
_computing_molecular_graphics 'CrystalStructure 4.0'
_computing_publication_material 'CrystalStructure 4.0 (Rigaku, 2010)'
_computing_structure_refinement 'SHELXL97 (Sheldrick, 2008)'
_computing_structure_solution 'SHELXS97 (Sheldrick, 2008)'
_diffrn_ambient_temperature 93
_diffrn_detector_area_resol_mean 10.000
_diffrn_measured_fraction_theta_full 0.954
_diffrn_measured_fraction_theta_max 0.954
_diffrn_measurement_device_type 'Rigaku R-AXIS RAPID'
_diffrn_measurement_method \w
_diffrn_radiation_type 'Mo K\a'
_diffrn_radiation_wavelength 0.71075
_diffrn_reflns_limit_h_max 40
_diffrn_reflns_limit_h_min -40
_diffrn_reflns_limit_k_max 40
_diffrn_reflns_limit_k_min -33
_diffrn_reflns_limit_l_max 40
_diffrn_reflns_limit_l_min -40
_diffrn_reflns_number 129995
_diffrn_reflns_theta_full 27.47
_diffrn_reflns_theta_max 27.47
_diffrn_standards_number 0
_exptl_absorpt_coefficient_mu 1.081
_exptl_absorpt_correction_T_max 0.832
_exptl_absorpt_correction_T_min 0.529
_exptl_absorpt_correction_type multi-scan
_exptl_absorpt_process_details 'ABSCOR (Rigaku, 1995)'
_exptl_crystal_colour yellow
_exptl_crystal_density_diffrn 1.200
_exptl_crystal_density_method 'not measured'
_exptl_crystal_description block
_exptl_crystal_F_000 11132.64
_exptl_crystal_size_max 0.230
_exptl_crystal_size_mid 0.210
_exptl_crystal_size_min 0.170
_refine_diff_density_max 1.220
_refine_diff_density_min -0.820
_refine_ls_abs_structure_details 'Flack, H. D. (1983), Acta Cryst. A39, 876-881.  5598 Friedel Pairs'
_refine_ls_abs_structure_Flack 0.41(8)
_refine_ls_extinction_method none
_refine_ls_goodness_of_fit_ref 1.016
_refine_ls_hydrogen_treatment constr
_refine_ls_number_parameters 398
_refine_ls_number_reflns 11841
_refine_ls_number_restraints 26
_refine_ls_R_factor_gt 0.0835
_refine_ls_shift/su_max 0.001
_refine_ls_structure_factor_coef Fsqd
_refine_ls_weighting_details 'w = 1/[\s^2^(Fo^2^)+(0.1447P)^2^+0.0000P] where P=(Fo^2^+2Fc^2^)/3'
_refine_ls_weighting_scheme calc
_refine_ls_wR_factor_ref 0.2102
_reflns_number_gt 9336
_reflns_number_total 11841
_reflns_threshold_expression F^2^>2.0\s(F^2^)
_cod_data_source_file c5sc04570c2.cif
_cod_data_source_block rac-MMF-2-seed
_cod_depositor_comments 'Adding full bibliography for 1542253--1542262.cif.'
_cod_original_cell_volume 30971.8(10)
_cod_original_formula_sum 'C88.49 H103.18 Cl20.98 N12 O5.10 Pd6'
_cod_database_code 1542261

loop_
_symmetry_equiv_pos_site_id
_symmetry_equiv_pos_as_xyz
1 +X,+Y,+Z
2 +Y,+Z,+X
3 +Z,+X,+Y
4 1/2+X,1/2-Y,-Z
5 1/2+Y,1/2-Z,-X
6 1/2+Z,1/2-X,-Y
7 -Y,1/2+Z,1/2-X
8 -Z,1/2+X,1/2-Y
9 1/2-Z,-X,1/2+Y
10 1/2-X,-Y,1/2+Z
11 1/2-Y,-Z,1/2+X
12 -X,1/2+Y,1/2-Z
13 1/2+X,1/2+Y,1/2+Z
14 1/2+Y,1/2+Z,1/2+X
15 1/2+Z,1/2+X,1/2+Y
16 +X,-Y,1/2-Z
17 +Y,-Z,1/2-X
18 +Z,-X,1/2-Y
19 1/2-Y,+Z,-X
20 1/2-Z,+X,-Y
21 -Z,1/2-X,+Y
22 -X,1/2-Y,+Z
23 -Y,1/2-Z,+X
24 1/2-X,+Y,-Z

loop_
_atom_site_label
_atom_site_type_symbol
_atom_site_fract_x
_atom_site_fract_y
_atom_site_fract_z
_atom_site_U_iso_or_equiv
_atom_site_adp_type
_atom_site_occupancy
_atom_site_symmetry_multiplicity
_atom_site_calc_flag
_atom_site_refinement_flags
Pd1 Pd 0.73442(3) 0.53862(3) 0.28310(3) 0.0480(2) Uani 1.0 24 d .
Cl1 Cl 0.79430(10) 0.50634(10) 0.31124(10) 0.0581(7) Uani 1.0 24 d .
Cl2 Cl 0.68826(11) 0.49841(10) 0.32347(10) 0.0626(8) Uani 1.0 24 d .
N1 N 0.7712(3) 0.5749(4) 0.2445(3) 0.046(3) Uani 1.0 24 d .
N2 N 0.6857(3) 0.5725(3) 0.2570(3) 0.048(3) Uani 1.0 24 d .
C1 C 0.7011(4) 0.5967(4) 0.2194(4) 0.049(3) Uani 1.0 24 d .
C2 C 0.6744(5) 0.6167(5) 0.1916(6) 0.067(4) Uani 1.0 24 d .
C3 C 0.6914(6) 0.6327(6) 0.1529(7) 0.084(5) Uani 1.0 24 d .
C4 C 0.7302(8) 0.6279(5) 0.1470(6) 0.086(6) Uani 1.0 24 d .
C5 C 0.7599(6) 0.6108(5) 0.1739(5) 0.064(4) Uani 1.0 24 d .
C6 C 0.7437(5) 0.5937(4) 0.2120(4) 0.049(3) Uani 1.0 24 d .
C7 C 0.7956(4) 0.6058(4) 0.2710(4) 0.046(3) Uani 1.0 24 d .
C8 C 0.8232(4) 0.6358(4) 0.2439(4) 0.049(3) Uani 1.0 24 d .
C9 C 0.8650(4) 0.6217(5) 0.2337(5) 0.056(3) Uani 1.0 24 d .
C10 C 0.8079(4) 0.6759(4) 0.2280(4) 0.047(3) Uani 1.0 24 d .
C11 C 0.8885(4) 0.6479(4) 0.2060(4) 0.049(3) Uani 1.0 24 d .
C12 C 0.8317(4) 0.7000(4) 0.2027(5) 0.054(3) Uani 1.0 24 d .
C13 C 0.8727(4) 0.6853(4) 0.1907(4) 0.052(3) Uani 1.0 24 d .
C14 C 0.6597(5) 0.5985(5) 0.2904(6) 0.070(4) Uani 1.0 24 d .
H1N H 0.7906 0.5571 0.2309 0.0554 Uiso 1.0 24 calc R
H2 H 0.6450 0.6199 0.1979 0.0801 Uiso 1.0 24 calc R
H2N H 0.6669 0.5523 0.2463 0.0580 Uiso 1.0 24 calc R
H3 H 0.6739 0.6465 0.1324 0.1013 Uiso 1.0 24 calc R
H4 H 0.7406 0.6373 0.1202 0.1033 Uiso 1.0 24 calc R
H5 H 0.7894 0.6105 0.1673 0.0770 Uiso 1.0 24 calc R
H7A H 0.8141 0.5899 0.2909 0.0557 Uiso 1.0 24 calc R
H7B H 0.7754 0.6229 0.2881 0.0557 Uiso 1.0 24 calc R
H9 H 0.8764 0.5960 0.2450 0.0677 Uiso 1.0 24 calc R
H10 H 0.7802 0.6854 0.2357 0.0565 Uiso 1.0 24 calc R
H11 H 0.9163 0.6392 0.1976 0.0583 Uiso 1.0 24 calc R
H12 H 0.8215 0.7267 0.1927 0.0643 Uiso 1.0 24 calc R
H14A H 0.6378 0.6159 0.2759 0.0837 Uiso 1.0 24 calc R
H14B H 0.6452 0.5789 0.3105 0.0837 Uiso 1.0 24 calc R
Pd2 Pd 0.56551(4) 0.41415(4) 0.32720(4) 0.0661(3) Uani 1.0 24 d .
Cl3 Cl 0.5275(3) 0.35729(18) 0.30306(16) 0.119(3) Uani 1.0 24 d .
Cl4 Cl 0.57450(13) 0.44136(14) 0.25949(11) 0.0777(12) Uani 1.0 24 d .
N3 N 0.5991(4) 0.4625(5) 0.3540(4) 0.064(3) Uani 1.0 24 d .
N4 N 0.5605(4) 0.3936(5) 0.3856(4) 0.074(4) Uani 1.0 24 d .
C15 C 0.6109(5) 0.4509(7) 0.3975(5) 0.079(6) Uani 1.0 24 d .
C16 C 0.6384(6) 0.4741(9) 0.4187(6) 0.095(7) Uani 1.0 24 d .
C17 C 0.6546(5) 0.4596(9) 0.4607(6) 0.095(7) Uani 1.0 24 d .
C18 C 0.6390(5) 0.4210(7) 0.4754(5) 0.082(6) Uani 1.0 24 d .
C19 C 0.6084(5) 0.3983(6) 0.4523(4) 0.069(4) Uani 1.0 24 d .
C20 C 0.5938(4) 0.4161(4) 0.4130(4) 0.055(3) Uani 1.0 24 d .
C21 C 0.5163(5) 0.4019(6) 0.4042(4) 0.071(5) Uani 1.0 24 d .
C22 C 0.5111(4) 0.3890(5) 0.4506(4) 0.057(4) Uani 1.0 24 d .
C23 C 0.5017(5) 0.3480(5) 0.4620(5) 0.071(4) Uani 1.0 24 d .
C24 C 0.5173(4) 0.4196(5) 0.4839(5) 0.059(3) Uani 1.0 24 d .
C25 C 0.5001(6) 0.3337(4) 0.5030(5) 0.067(4) Uani 1.0 24 d .
C26 C 0.5171(5) 0.4048(5) 0.5250(4) 0.060(4) Uani 1.0 24 d .
C27 C 0.5090(5) 0.3636(4) 0.5353(4) 0.060(4) Uani 1.0 24 d .
C28 C 0.5813(5) 0.5081(6) 0.3491(5) 0.065(4) Uani 1.0 24 d .
H3N H 0.6247 0.4628 0.3392 0.0767 Uiso 1.0 24 calc R
H4N H 0.5657 0.3644 0.3861 0.0889 Uiso 1.0 24 calc R
H16 H 0.6481 0.5003 0.4071 0.1143 Uiso 1.0 24 calc R
H17 H 0.6745 0.4759 0.4767 0.1139 Uiso 1.0 24 calc R
H18 H 0.6493 0.4098 0.5015 0.0983 Uiso 1.0 24 calc R
H19 H 0.5977 0.3719 0.4624 0.0833 Uiso 1.0 24 calc R
H21A H 0.5100 0.4327 0.4016 0.0851 Uiso 1.0 24 calc R
H21B H 0.4950 0.3864 0.3869 0.0851 Uiso 1.0 24 calc R
H23 H 0.4959 0.3282 0.4399 0.0855 Uiso 1.0 24 calc R
H24 H 0.5214 0.4489 0.4778 0.0706 Uiso 1.0 24 calc R
H25 H 0.4933 0.3050 0.5094 0.0808 Uiso 1.0 24 calc R
H26 H 0.5228 0.4244 0.5473 0.0717 Uiso 1.0 24 calc R
H28A H 0.5984 0.5282 0.3665 0.0784 Uiso 1.0 24 calc R
H28B H 0.5832 0.5172 0.3190 0.0784 Uiso 1.0 24 calc R
Cl1S Cl 0.5647(5) 0.7526(5) 0.5242(4) 0.112(5) Uiso 0.56(3) 24 d .
Cl1T Cl 0.5697(9) 0.7024(9) 0.4467(8) 0.208(11) Uiso 0.56(3) 24 d .
Cl2S Cl 0.5648(11) 0.7368(14) 0.5225(6) 0.209(15) Uiso 0.44(3) 24 d .
Cl2T Cl 0.5506(5) 0.7305(6) 0.4324(5) 0.122(7) Uiso 0.44(3) 24 d .
C1S C 0.540(3) 0.712(3) 0.494(2) 1.0(5) Uiso 0.56(3) 24 d .
C2S C 0.5891(6) 0.7428(9) 0.4720(6) 0.048(7) Uiso 0.44(3) 24 d .
Cl3T Cl 0.5870(7) 0.6933(7) 0.2960(7) 0.174(8) Uiso 0.496(18) 24 d .
Cl3S Cl 0.5720(4) 0.6299(4) 0.3523(4) 0.109(5) Uiso 0.496(18) 24 d .
C3S C 0.5495(11) 0.6520(11) 0.3054(10) 0.093(11) Uiso 0.496(18) 24 d .
O1W O 0.5885(7) 0.3071(7) 0.3975(6) 0.117(9) Uiso 0.87(6) 24 d .
O4W O 0.4021(6) 0.4021(6) 0.4021(6) 0.061(14) Uiso 0.49(8) 8 d .
O2W O 0.858(2) 0.616(3) 0.382(3) 0.16(3) Uiso 0.3333 24 d .
O3W O 0.7166(12) 0.7412(12) 0.1971(11) 0.083(9) Uiso 0.3333 24 d .
H1SA H 0.5381 0.6852 0.5109 1.1487 Uiso 0.56(3) 24 calc R
H1SB H 0.5104 0.7204 0.4864 1.1487 Uiso 0.56(3) 24 calc R
H2SA H 0.6138 0.7234 0.4695 0.0573 Uiso 0.44(3) 24 calc R
H2SB H 0.5993 0.7724 0.4684 0.0573 Uiso 0.44(3) 24 calc R
H3SA H 0.5206 0.6634 0.3105 0.1115 Uiso 0.496(18) 24 calc R
H3SB H 0.5487 0.6312 0.2818 0.1115 Uiso 0.496(18) 24 calc R

loop_
_atom_site_aniso_label
_atom_site_aniso_U_11
_atom_site_aniso_U_22
_atom_site_aniso_U_33
_atom_site_aniso_U_12
_atom_site_aniso_U_13
_atom_site_aniso_U_23
Pd1 0.0495(5) 0.0514(5) 0.0432(4) -0.0175(4) 0.0067(4) -0.0086(4)
Cl1 0.0624(18) 0.0617(18) 0.0502(15) -0.0150(14) -0.0054(13) -0.0029(13)
Cl2 0.0715(19) 0.0568(17) 0.0594(17) -0.0217(15) 0.0214(15) -0.0157(14)
N1 0.035(5) 0.073(6) 0.031(4) -0.015(5) 0.012(4) -0.005(4)
N2 0.045(5) 0.048(5) 0.051(6) -0.019(4) 0.009(4) -0.014(4)
C1 0.056(7) 0.047(6) 0.045(6) -0.019(5) -0.003(5) -0.007(5)
C2 0.059(8) 0.058(8) 0.083(10) -0.014(7) -0.002(8) -0.014(8)
C3 0.074(11) 0.072(10) 0.107(14) 0.014(9) -0.029(10) -0.005(10)
C4 0.126(17) 0.052(8) 0.080(10) -0.038(10) -0.002(11) 0.004(7)
C5 0.083(10) 0.051(7) 0.058(8) -0.020(7) -0.000(8) 0.003(6)
C6 0.067(8) 0.042(6) 0.039(6) -0.006(5) -0.004(5) -0.004(5)
C7 0.038(5) 0.058(7) 0.043(6) -0.017(5) -0.003(5) -0.004(5)
C8 0.030(5) 0.062(7) 0.055(7) -0.010(5) 0.010(5) -0.009(6)
C9 0.049(7) 0.061(7) 0.059(7) -0.008(6) 0.018(6) -0.015(6)
C10 0.039(6) 0.048(6) 0.054(7) -0.011(5) -0.010(5) -0.005(5)
C11 0.047(6) 0.046(6) 0.053(6) -0.003(5) 0.016(5) -0.012(5)
C12 0.057(7) 0.037(6) 0.067(8) -0.001(5) 0.010(6) -0.010(5)
C13 0.049(6) 0.057(7) 0.051(6) -0.030(6) 0.027(6) -0.013(6)
C14 0.050(7) 0.064(8) 0.095(11) -0.009(6) -0.000(7) -0.042(8)
Pd2 0.0711(7) 0.0750(7) 0.0522(6) 0.0229(6) 0.0170(5) 0.0162(5)
Cl3 0.191(7) 0.093(3) 0.073(3) -0.010(4) 0.017(4) -0.003(3)
Cl4 0.080(3) 0.102(3) 0.0515(17) 0.041(2) 0.0241(16) 0.0195(17)
N3 0.043(6) 0.091(8) 0.058(6) 0.024(6) 0.002(5) 0.017(6)
N4 0.052(6) 0.107(10) 0.064(7) 0.024(7) 0.029(6) 0.027(7)
C15 0.052(8) 0.126(15) 0.058(8) 0.039(9) 0.012(7) 0.024(9)
C16 0.075(11) 0.140(18) 0.071(10) -0.012(11) -0.018(9) 0.029(11)
C17 0.058(8) 0.17(2) 0.056(8) 0.003(11) -0.002(7) 0.035(11)
C18 0.051(7) 0.138(16) 0.056(8) 0.022(9) -0.003(7) 0.039(10)
C19 0.069(9) 0.096(11) 0.043(7) 0.024(8) -0.006(6) 0.009(7)
C20 0.051(7) 0.062(7) 0.051(7) 0.014(6) 0.017(6) 0.013(6)
C21 0.064(8) 0.102(12) 0.047(7) 0.019(7) 0.024(6) 0.043(7)
C22 0.056(7) 0.065(8) 0.050(7) 0.013(6) 0.031(6) 0.007(6)
C23 0.075(9) 0.062(8) 0.077(9) 0.003(7) 0.030(8) 0.038(8)
C24 0.059(7) 0.060(7) 0.057(7) 0.019(6) 0.014(6) 0.011(6)
C25 0.099(11) 0.048(7) 0.056(7) 0.014(7) 0.024(7) 0.002(6)
C26 0.062(8) 0.075(9) 0.043(6) 0.017(7) 0.002(6) -0.006(6)
C27 0.091(10) 0.051(7) 0.039(6) 0.017(7) 0.009(6) 0.019(6)
C28 0.055(7) 0.088(10) 0.053(7) 0.008(7) 0.004(6) 0.020(7)

loop_
_atom_type_symbol
_atom_type_description
_atom_type_scat_dispersion_real
_atom_type_scat_dispersion_imag
_atom_type_scat_source
C C 0.0033 0.0016
;
International Tables for Crystallography
(1992, Vol. C, Tables 4.2.6.8 and 6.1.1.4)
;
H H 0.0000 0.0000
;
International Tables for Crystallography
(1992, Vol. C, Table 6.1.1.4)
;
N N 0.0061 0.0033
;
International Tables for Crystallography
(1992, Vol. C, Tables 4.2.6.8 and 6.1.1.4)
;
Pd Pd -0.9988 1.0072
;
International Tables for Crystallography
(1992, Vol. C, Tables 4.2.6.8 and 6.1.1.4)
;
Cl Cl 0.1484 0.1585
;
International Tables for Crystallography
(1992, Vol. C, Tables 4.2.6.8 and 6.1.1.4)
;
O O 0.0106 0.0060
;
International Tables for Crystallography
(1992, Vol. C, Tables 4.2.6.8 and 6.1.1.4)
;

loop_
_geom_angle_atom_site_label_1
_geom_angle_atom_site_label_2
_geom_angle_atom_site_label_3
_geom_angle
_geom_angle_publ_flag
_geom_angle_site_symmetry_1
_geom_angle_site_symmetry_3
Cl1 Pd1 Cl2 93.51(12) yes . .
Cl1 Pd1 N1 90.7(3) yes . .
Cl1 Pd1 N2 173.9(3) yes . .
Cl2 Pd1 N1 175.5(3) yes . .
Cl2 Pd1 N2 92.0(3) yes . .
N1 Pd1 N2 83.9(4) yes . .
Pd1 N1 C6 108.0(7) yes . .
Pd1 N1 C7 109.0(7) yes . .
C6 N1 C7 115.4(10) yes . .
Pd1 N2 C1 110.1(7) yes . .
Pd1 N2 C14 113.3(8) yes . .
C1 N2 C14 116.0(10) yes . .
N2 C1 C2 123.1(12) yes . .
N2 C1 C6 114.9(10) yes . .
C2 C1 C6 121.7(12) yes . .
C1 C2 C3 118.7(14) yes . .
C2 C3 C4 117.0(19) yes . .
C3 C4 C5 129(2) yes . .
C4 C5 C6 115.4(16) yes . .
N1 C6 C1 119.3(10) yes . .
N1 C6 C5 122.3(12) yes . .
C1 C6 C5 118.3(12) yes . .
N1 C7 C8 112.3(9) yes . .
C7 C8 C9 117.0(11) yes . .
C7 C8 C10 122.7(10) yes . .
C9 C8 C10 120.3(11) yes . .
C8 C9 C11 116.2(12) yes . .
C8 C10 C12 121.2(11) yes . .
C9 C11 C13 121.9(12) yes . .
C10 C12 C13 118.9(11) yes . .
C11 C13 C12 121.4(12) yes . .
C11 C13 C14 115.8(12) yes . 11_664
C12 C13 C14 122.8(12) yes . 11_664
N2 C14 C13 108.1(10) yes . 6_566
Cl3 Pd2 Cl4 92.73(18) yes . .
Cl3 Pd2 N3 174.9(4) yes . .
Cl3 Pd2 N4 90.6(5) yes . .
Cl4 Pd2 N3 92.4(4) yes . .
Cl4 Pd2 N4 176.6(5) yes . .
N3 Pd2 N4 84.3(6) yes . .
Pd2 N3 C15 109.4(11) yes . .
Pd2 N3 C28 117.7(8) yes . .
C15 N3 C28 114.6(13) yes . .
Pd2 N4 C20 108.6(9) yes . .
Pd2 N4 C21 112.0(9) yes . .
C20 N4 C21 109.2(11) yes . .
N3 C15 C16 120.1(18) yes . .
N3 C15 C20 116.9(14) yes . .
C16 C15 C20 122.9(17) yes . .
C15 C16 C17 120(2) yes . .
C16 C17 C18 116.3(18) yes . .
C17 C18 C19 121.0(15) yes . .
C18 C19 C20 118.0(16) yes . .
N4 C20 C15 117.2(12) yes . .
N4 C20 C19 121.6(13) yes . .
C15 C20 C19 121.0(13) yes . .
N4 C21 C22 114.7(12) yes . .
C21 C22 C23 121.7(13) yes . .
C21 C22 C24 120.4(13) yes . .
C23 C22 C24 117.9(13) yes . .
C22 C23 C25 124.3(14) yes . .
C22 C24 C26 117.4(13) yes . .
C23 C25 C27 117.0(13) yes . .
C24 C26 C27 123.2(13) yes . .
C25 C27 C26 119.9(12) yes . .
C25 C27 C28 118.9(12) yes . 2_555
C26 C27 C28 121.2(12) yes . 2_555
N3 C28 C27 109.3(12) yes . 3_555
Cl1S C1S Cl1T 109(4) yes . .
Cl2S C2S Cl2T 108.1(15) yes . .
Cl3T C3S Cl3S 99.2(18) yes . .
O2W O2W O2W 60(7) yes 6_566 11_664
Pd1 N1 H1N 108.060 no . .
C6 N1 H1N 108.073 no . .
C7 N1 H1N 108.071 no . .
Pd1 N2 H2N 105.478 no . .
C1 N2 H2N 105.485 no . .
C14 N2 H2N 105.472 no . .
C1 C2 H2 120.643 no . .
C3 C2 H2 120.656 no . .
C2 C3 H3 121.544 no . .
C4 C3 H3 121.502 no . .
C3 C4 H4 115.641 no . .
C5 C4 H4 115.637 no . .
C4 C5 H5 122.327 no . .
C6 C5 H5 122.312 no . .
N1 C7 H7A 109.151 no . .
N1 C7 H7B 109.131 no . .
C8 C7 H7A 109.150 no . .
C8 C7 H7B 109.135 no . .
H7A C7 H7B 107.846 no . .
C8 C9 H9 121.894 no . .
C11 C9 H9 121.905 no . .
C8 C10 H10 119.431 no . .
C12 C10 H10 119.396 no . .
C9 C11 H11 119.052 no . .
C13 C11 H11 119.029 no . .
C10 C12 H12 120.528 no . .
C13 C12 H12 120.554 no . .
N2 C14 H14A 110.074 no . .
N2 C14 H14B 110.097 no . .
C13 C14 H14A 110.091 no 6_566 .
C13 C14 H14B 110.084 no 6_566 .
H14A C14 H14B 108.413 no . .
Pd2 N3 H3N 104.547 no . .
C15 N3 H3N 104.585 no . .
C28 N3 H3N 104.575 no . .
Pd2 N4 H4N 108.991 no . .
C20 N4 H4N 108.978 no . .
C21 N4 H4N 108.998 no . .
C15 C16 H16 119.818 no . .
C17 C16 H16 119.823 no . .
C16 C17 H17 121.864 no . .
C18 C17 H17 121.840 no . .
C17 C18 H18 119.477 no . .
C19 C18 H18 119.513 no . .
C18 C19 H19 121.014 no . .
C20 C19 H19 121.008 no . .
N4 C21 H21A 108.597 no . .
N4 C21 H21B 108.594 no . .
C22 C21 H21A 108.586 no . .
C22 C21 H21B 108.591 no . .
H21A C21 H21B 107.565 no . .
C22 C23 H23 117.871 no . .
C25 C23 H23 117.852 no . .
C22 C24 H24 121.286 no . .
C26 C24 H24 121.287 no . .
C23 C25 H25 121.499 no . .
C27 C25 H25 121.478 no . .
C24 C26 H26 118.390 no . .
C27 C26 H26 118.392 no . .
N3 C28 H28A 109.820 no . .
N3 C28 H28B 109.813 no . .
C27 C28 H28A 109.829 no 3_555 .
C27 C28 H28B 109.804 no 3_555 .
H28A C28 H28B 108.245 no . .
Cl1S C1S H1SA 109.803 no . .
Cl1S C1S H1SB 109.785 no . .
Cl1T C1S H1SA 109.802 no . .
Cl1T C1S H1SB 109.809 no . .
H1SA C1S H1SB 108.260 no . .
Cl2S C2S H2SA 110.072 no . .
Cl2S C2S H2SB 110.073 no . .
Cl2T C2S H2SA 110.085 no . .
Cl2T C2S H2SB 110.097 no . .
H2SA C2S H2SB 108.421 no . .
Cl3T C3S H3SA 111.917 no . .
Cl3T C3S H3SB 111.930 no . .
Cl3S C3S H3SA 111.930 no . .
Cl3S C3S H3SB 111.933 no . .
H3SA C3S H3SB 109.619 no . .

loop_
_geom_bond_atom_site_label_1
_geom_bond_atom_site_label_2
_geom_bond_distance
_geom_bond_publ_flag
_geom_bond_site_symmetry_2
Pd1 Cl1 2.312(4) yes .
Pd1 Cl2 2.303(4) yes .
Pd1 N1 2.025(9) yes .
Pd1 N2 2.035(10) yes .
N1 C6 1.460(15) yes .
N1 C7 1.490(15) yes .
N2 C1 1.484(15) yes .
N2 C14 1.560(18) yes .
C1 C2 1.37(2) yes .
C1 C6 1.362(19) yes .
C2 C3 1.42(3) yes .
C3 C4 1.24(3) yes .
C4 C5 1.37(3) yes .
C5 C6 1.406(19) yes .
C7 C8 1.537(17) yes .
C8 C9 1.422(17) yes .
C8 C10 1.438(17) yes .
C9 C11 1.408(18) yes .
C10 C12 1.330(18) yes .
C11 C13 1.363(17) yes .
C12 C13 1.417(18) yes .
C13 C14 1.533(19) yes 11_664
Pd2 Cl3 2.278(7) yes .
Pd2 Cl4 2.309(4) yes .
Pd2 N3 2.031(13) yes .
Pd2 N4 1.953(13) yes .
N3 C15 1.46(2) yes .
N3 C28 1.55(2) yes .
N4 C20 1.527(18) yes .
N4 C21 1.527(19) yes .
C15 C16 1.31(3) yes .
C15 C20 1.31(3) yes .
C16 C17 1.49(3) yes .
C17 C18 1.39(4) yes .
C18 C19 1.40(3) yes .
C19 C20 1.430(19) yes .
C21 C22 1.521(19) yes .
C22 C23 1.37(2) yes .
C22 C24 1.434(19) yes .
C23 C25 1.36(2) yes .
C24 C26 1.370(19) yes .
C25 C27 1.412(19) yes .
C26 C27 1.36(2) yes .
C27 C28 1.515(19) yes 2_555
Cl1S C1S 1.78(8) yes .
Cl1T C1S 1.78(7) yes .
Cl2S C2S 1.77(3) yes .
Cl2T C2S 1.78(3) yes .
Cl3T C3S 1.78(4) yes .
Cl3S C3S 1.77(4) yes .
O2W O2W 1.14(11) yes 6_566
O2W O2W 1.14(11) yes 11_664
N1 H1N 0.930 no .
N2 H2N 0.930 no .
C2 H2 0.950 no .
C3 H3 0.950 no .
C4 H4 0.950 no .
C5 H5 0.950 no .
C7 H7A 0.990 no .
C7 H7B 0.990 no .
C9 H9 0.950 no .
C10 H10 0.950 no .
C11 H11 0.950 no .
C12 H12 0.950 no .
C14 H14A 0.990 no .
C14 H14B 0.990 no .
N3 H3N 0.930 no .
N4 H4N 0.930 no .
C16 H16 0.950 no .
C17 H17 0.950 no .
C18 H18 0.950 no .
C19 H19 0.950 no .
C21 H21A 0.990 no .
C21 H21B 0.990 no .
C23 H23 0.950 no .
C24 H24 0.950 no .
C25 H25 0.950 no .
C26 H26 0.950 no .
C28 H28A 0.990 no .
C28 H28B 0.990 no .
C1S H1SA 0.990 no .
C1S H1SB 0.990 no .
C2S H2SA 0.990 no .
C2S H2SB 0.990 no .
C3S H3SA 0.990 no .
C3S H3SB 0.990 no .

loop_
_geom_contact_atom_site_label_1
_geom_contact_atom_site_label_2
_geom_contact_distance
_geom_contact_publ_flag
_geom_contact_site_symmetry_2
Pd1 C11 3.276(12) no 6_566
Pd1 C13 3.260(12) no 6_566
Cl1 C7 3.370(13) no .
Cl2 C14 3.428(16) no .
N1 C9 3.309(16) no .
N1 C10 3.415(16) no .
N2 C11 3.289(15) no 6_566
N2 C12 3.338(16) no 6_566
C1 C4 2.64(3) no .
C1 C7 3.392(17) no .
C1 C12 3.384(17) no 6_566
C1 C13 3.161(17) no 6_566
C2 C5 2.75(3) no .
C2 C14 3.19(3) no .
C3 C6 2.77(3) no .
C5 C7 3.250(19) no .
C5 C8 3.06(2) no .
C5 C10 3.055(19) no .
C6 C8 2.995(17) no .
C6 C10 3.312(17) no .
C8 C13 2.760(17) no .
C9 C12 2.846(19) no .
C10 C11 2.770(17) no .
Pd2 C25 3.344(17) no 3_555
Pd2 C27 3.328(16) no 3_555
Cl3 C21 3.489(15) no .
Cl4 C28 3.516(16) no .
N3 C21 3.586(19) no .
N3 C25 3.304(18) no 3_555
N3 C26 3.302(18) no 3_555
N4 C23 3.35(2) no .
N4 C24 3.468(18) no .
C15 C18 2.77(3) no .
C15 C21 3.35(3) no .
C15 C26 3.41(3) no 3_555
C15 C27 3.18(3) no 3_555
C16 C19 2.77(3) no .
C16 C28 3.02(3) no .
C17 C20 2.78(3) no .
C19 C21 3.27(2) no .
C19 C22 3.07(2) no .
C19 C24 3.10(2) no .
C20 C22 2.979(18) no .
C20 C24 3.280(18) no .
C20 C28 3.54(2) no .
C22 C27 2.779(18) no .
C23 C26 2.71(2) no .
C24 C25 2.81(2) no .
Pd1 Pd1 3.1947(14) no 16_565
Cl1 N1 3.178(11) no 16_565
Cl1 C6 3.596(12) no 16_565
Cl1 C2S 3.51(2) no 19_656
Cl2 N2 3.370(10) no 16_565
Cl2 C1 3.301(12) no 16_565
Cl2 C6 3.557(12) no 16_565
Cl2 N3 3.167(12) no .
Cl2 C16 3.46(2) no .
Cl2 C28 3.467(15) no .
Cl2 C2S 3.59(3) no 19_656
N1 Cl1 3.178(11) no 16_565
N2 Cl2 3.370(10) no 16_565
N2 Cl4 3.558(10) no 16_565
C1 Cl2 3.301(12) no 16_565
C6 Cl1 3.596(12) no 16_565
C6 Cl2 3.557(12) no 16_565
C14 Cl4 3.344(15) no 16_565
C14 Cl3S 3.51(2) no .
Cl3 C3S 3.49(4) no 16_565
Cl4 N2 3.558(10) no 16_565
Cl4 C14 3.344(15) no 16_565
N3 Cl2 3.167(12) no .
N4 O1W 2.88(3) no .
C16 Cl2 3.46(2) no .
C17 C1S 3.25(8) no 2_555
C19 O1W 3.40(3) no .
C20 O1W 3.46(3) no .
C21 O4W 3.59(3) no .
C28 Cl2 3.467(15) no .
Cl1S C1S 3.60(7) no 22_665
Cl2T Cl2T 3.41(3) no 22_665
C1S C17 3.25(8) no 3_555
C1S Cl1S 3.60(7) no 22_665
C1S C1S 3.47(11) no 22_665
C2S Cl1 3.51(2) no 21_665
C2S Cl2 3.59(3) no 21_665
Cl3S C14 3.51(2) no .
C3S Cl3 3.49(4) no 16_565
O1W N4 2.88(3) no .
O1W C19 3.40(3) no .
O1W C20 3.46(3) no .
O4W C21 3.59(3) no .
O4W C21 3.59(3) no 2_555
O4W C21 3.59(3) no 3_555
O3W O3W 2.42(6) no 6_566
O3W O3W 2.42(6) no 11_664
Pd1 H7A 2.9863 no .
Pd1 H7B 2.9484 no .
Pd1 H11 3.0477 no 6_566
Pd1 H14B 3.1917 no .
Cl1 H1N 2.9867 no .
Cl1 H7A 2.7716 no .
Cl2 H2N 3.0313 no .
Cl2 H11 2.9377 no 6_566
Cl2 H14B 2.8955 no .
N1 H2N 3.3508 no .
N1 H5 2.7285 no .
N1 H9 3.3693 no .
N1 H10 3.4919 no .
N2 H1N 3.4272 no .
N2 H2 2.7015 no .
N2 H7B 3.3746 no .
N2 H11 3.2982 no 6_566
N2 H12 3.3740 no 6_566
C1 H1N 3.0934 no .
C1 H3 3.2639 no .
C1 H4 3.5884 no .
C1 H5 3.2493 no .
C1 H7B 3.2820 no .
C1 H12 3.0872 no 6_566
C1 H14A 2.7321 no .
C1 H14B 3.4007 no .
C2 H2N 2.6654 no .
C2 H4 3.1248 no .
C2 H12 3.2683 no 6_566
C2 H14A 2.8885 no .
C3 H5 3.1893 no .
C4 H2 3.1271 no .
C5 H1N 2.6398 no .
C5 H3 3.2023 no .
C5 H10 3.1076 no .
C6 H2 3.2384 no .
C6 H2N 2.9440 no .
C6 H4 3.1933 no .
C6 H7A 3.3225 no .
C6 H7B 2.7443 no .
C6 H10 3.1856 no .
C7 H5 3.2632 no .
C7 H9 2.6826 no .
C7 H10 2.7759 no .
C8 H1N 2.7053 no .
C8 H5 2.7439 no .
C8 H7B 3.0929 no 11_664
C8 H11 3.2669 no .
C8 H12 3.2767 no .
C9 H1N 3.0950 no .
C9 H5 3.1774 no .
C9 H7A 2.6035 no .
C9 H7B 3.2911 no .
C9 H7B 3.1465 no 11_664
C9 H10 3.3315 no .
C10 H5 2.8612 no .
C10 H7A 3.3527 no .
C10 H7B 2.7141 no .
C10 H7B 2.8671 no 11_664
C10 H9 3.3481 no .
C10 H10 3.2305 no 11_664
C11 H5 3.5412 no .
C11 H7B 2.9894 no 11_664
C11 H12 3.2763 no .
C11 H14A 3.2135 no 11_664
C11 H14B 2.5294 no 11_664
C12 H5 3.3025 no .
C12 H7B 2.7177 no 11_664
C12 H10 3.2082 no 11_664
C12 H11 3.2748 no .
C12 H14A 2.7238 no 11_664
C12 H14B 3.3520 no 11_664
C13 H2N 3.2750 no 11_664
C13 H5 3.5908 no .
C13 H7B 2.7915 no 11_664
C13 H9 3.2823 no .
C13 H10 3.2297 no .
C14 H2 3.0179 no .
C14 H11 2.5519 no 6_566
C14 H12 2.7708 no 6_566
H1N H5 2.6065 no .
H1N H7A 2.2720 no .
H1N H7B 2.7792 no .
H1N H9 2.9913 no .
H2 H2N 2.6993 no .
H2 H3 2.4011 no .
H2 H12 3.3513 no 6_566
H2 H14A 2.4631 no .
H2N H14A 2.3850 no .
H2N H14B 2.2849 no .
H3 H4 2.1488 no .
H4 H5 2.2911 no .
H5 H10 3.1984 no .
H7A H9 2.4380 no .
H7B H9 3.5497 no .
H7B H10 2.5629 no .
H7B H10 3.3915 no 6_566
H7B H11 3.5640 no 6_566
H7B H12 3.1626 no 6_566
H9 H11 2.3718 no .
H10 H10 3.0433 no 6_566
H10 H10 3.0433 no 11_664
H10 H12 2.2788 no .
H10 H12 2.9981 no 6_566
H11 H14A 3.4135 no 11_664
H11 H14B 2.2869 no 11_664
H12 H14A 2.6157 no 11_664
Pd2 H21A 2.9723 no .
Pd2 H21B 3.0294 no .
Pd2 H25 3.1244 no 3_555
Pd2 H28B 3.2920 no .
Cl3 H4N 2.8796 no .
Cl3 H21B 2.9679 no .
Cl4 H3N 3.0337 no .
Cl4 H25 2.9792 no 3_555
Cl4 H28B 3.0374 no .
N3 H4N 3.4054 no .
N3 H16 2.5596 no .
N3 H21A 3.3073 no .
N3 H25 3.3512 no 3_555
N3 H26 3.3356 no 3_555
N4 H3N 3.3070 no .
N4 H19 2.7630 no .
N4 H23 3.3520 no .
N4 H24 3.5909 no .
C15 H4N 3.0830 no .
C15 H17 3.2850 no .
C15 H19 3.2371 no .
C15 H21A 3.2218 no .
C15 H26 3.1321 no 3_555
C15 H28A 2.6446 no .
C15 H28B 3.3420 no .
C16 H3N 2.5575 no .
C16 H18 3.3119 no .
C16 H26 3.2498 no 3_555
C16 H28A 2.6740 no .
C17 H19 3.2827 no .
C18 H16 3.2993 no .
C19 H4N 2.6923 no .
C19 H17 3.2891 no .
C19 H24 3.2614 no .
C20 H3N 2.9105 no .
C20 H16 3.1510 no .
C20 H18 3.2874 no .
C20 H21A 2.7080 no .
C20 H21B 3.3412 no .
C20 H24 3.2214 no .
C21 H19 3.2799 no .
C21 H23 2.6529 no .
C21 H24 2.7456 no .
C22 H4N 2.7651 no .
C22 H19 2.7974 no .
C22 H21A 3.1133 no 2_555
C22 H25 3.2691 no .
C22 H26 3.2562 no .
C23 H4N 3.1612 no .
C23 H19 3.1072 no .
C23 H21A 3.2777 no .
C23 H21A 3.1299 no 2_555
C23 H21B 2.6545 no .
C23 H24 3.2669 no .
C24 H19 3.0123 no .
C24 H21A 2.6286 no .
C24 H21A 2.8358 no 2_555
C24 H21B 3.2940 no .
C24 H23 3.2566 no .
C24 H24 3.0555 no 2_555
C25 H19 3.5289 no .
C25 H21A 3.0102 no 2_555
C25 H26 3.2489 no .
C25 H28A 3.2888 no 2_555
C25 H28B 2.6170 no 2_555
C26 H19 3.3684 no .
C26 H21A 2.6921 no 2_555
C26 H24 3.1367 no 2_555
C26 H25 3.2595 no .
C26 H28A 2.6246 no 2_555
C26 H28B 3.2576 no 2_555
C27 H3N 3.2519 no 2_555
C27 H21A 2.7907 no 2_555
C27 H23 3.2245 no .
C27 H24 3.2538 no .
C28 H16 2.7864 no .
C28 H25 2.6892 no 3_555
C28 H26 2.6352 no 3_555
H3N H16 2.5431 no .
H3N H28A 2.3722 no .
H3N H28B 2.2397 no .
H4N H19 2.6078 no .
H4N H21A 2.8110 no .
H4N H21B 2.3248 no .
H4N H23 2.9943 no .
H16 H17 2.4606 no .
H16 H26 3.2872 no 3_555
H16 H28A 2.1962 no .
H16 H28B 3.4770 no .
H17 H18 2.3541 no .
H18 H19 2.3565 no .
H19 H23 3.5511 no .
H19 H24 3.4381 no .
H21A H23 3.5250 no .
H21A H24 2.4722 no .
H21A H24 3.3151 no 3_555
H21A H25 3.5799 no 3_555
H21A H26 3.1460 no 3_555
H21B H23 2.4709 no .
H21B H24 3.5608 no .
H23 H25 2.3040 no .
H24 H24 2.8074 no 2_555
H24 H24 2.8074 no 3_555
H24 H26 2.3162 no .
H24 H26 2.9768 no 3_555
H25 H28A 3.5677 no 2_555
H25 H28B 2.4726 no 2_555
H26 H28A 2.4315 no 2_555
H26 H28B 3.5023 no 2_555
Pd1 H1N 3.5127 no 16_565
Cl1 H1N 2.3946 no 16_565
Cl1 H2SA 2.6804 no 19_656
Cl2 H2N 2.7908 no 16_565
Cl2 H3N 2.3390 no .
Cl2 H16 2.9136 no .
Cl2 H28A 3.2651 no .
Cl2 H28B 3.3557 no .
Cl2 H2SA 3.5213 no 19_656
Cl2 H2SB 2.8803 no 19_656
C1 H3N 3.5541 no 16_565
C2 H3N 3.0995 no 16_565
C4 H2SA 3.5447 no 11_664
C4 H2SB 3.3742 no 11_664
C5 H2SA 3.1929 no 11_664
C5 H2SB 3.5639 no 11_664
H1N Pd1 3.5127 no 16_565
H1N Cl1 2.3946 no 16_565
H2 Pd2 2.8277 no 16_565
H2 Cl4 3.2231 no 16_565
H2 N3 3.3809 no 16_565
H2 H3N 2.9181 no 16_565
H2N Cl2 2.7908 no 16_565
H2N H2N 3.2944 no 16_565
H2N Cl4 2.9145 no 16_565
H2N H3N 3.0305 no 16_565
H3 C20 3.4957 no 16_565
H3 H4N 3.4635 no 16_565
H3 O1W 3.1950 no 16_565
H4 Cl1T 3.5605 no 11_664
H4 Cl2T 3.2222 no 11_664
H4 Cl3T 3.1279 no 11_664
H4 H2SA 3.5446 no 11_664
H4 H2SB 3.4072 no 11_664
H5 Cl1T 3.5625 no 11_664
H5 H2SA 3.0482 no 11_664
H7A O2W 3.2656 no .
H7A O2W 3.1652 no 11_664
H9 Cl1S 3.2741 no 20_656
H9 Cl2S 3.3737 no 20_656
H10 O3W 2.9209 no .
H11 H16 3.3754 no 11_664
H11 H28A 3.5756 no 11_664
H11 Cl1S 3.3780 no 20_656
H12 Cl3T 3.4255 no 11_664
H12 O3W 3.3284 no .
H12 O3W 3.1889 no 11_664
H14A Cl4 2.9025 no 16_565
H14A Cl3T 2.9734 no .
H14A Cl3S 3.1959 no .
H14A C3S 3.1357 no .
H14A H3SB 2.8448 no .
H14B Cl4 3.1877 no 16_565
H14B C28 3.2309 no .
H14B H28A 2.7917 no .
H14B H28B 2.7620 no .
H14B Cl3S 3.0942 no .
H14B H3SB 3.5625 no .
Pd2 H2 2.8277 no 16_565
Cl3 H3SB 2.7704 no 16_565
Cl4 H2 3.2231 no 16_565
Cl4 H2N 2.9145 no 16_565
Cl4 H14A 2.9025 no 16_565
Cl4 H14B 3.1877 no 16_565
Cl4 H25 3.5340 no 18_565
Cl4 H28B 2.8000 no 16_565
Cl4 H3SB 2.7441 no 16_565
N3 H2 3.3809 no 16_565
C16 H2SB 2.8625 no 19_656
C17 H1SA 3.0713 no 2_555
C17 H1SB 2.7229 no 2_555
C17 H2SB 2.9810 no 19_656
C18 H1SB 3.4574 no 2_555
C20 H3 3.4957 no 16_565
C28 H14B 3.2309 no .
H3N Cl2 2.3390 no .
H3N C1 3.5541 no 16_565
H3N C2 3.0995 no 16_565
H3N H2 2.9181 no 16_565
H3N H2N 3.0305 no 16_565
H4N H3 3.4635 no 16_565
H4N O1W 1.9701 no .
H16 Cl2 2.9136 no .
H16 H11 3.3754 no 6_566
H16 Cl1S 3.3308 no 19_656
H16 C2S 3.5428 no 19_656
H16 H2SB 2.6991 no 19_656
H17 Cl1S 3.0405 no 19_656
H17 Cl1T 3.1845 no 2_555
H17 Cl2S 3.4066 no 19_656
H17 Cl2T 3.2184 no 2_555
H17 Cl2T 3.3915 no 19_656
H17 C1S 2.3686 no 2_555
H17 C2S 3.3208 no 19_656
H17 H1SA 2.2474 no 2_555
H17 H1SB 1.8197 no 2_555
H17 H1SB 3.3422 no 19_656
H17 H2SB 2.9202 no 19_656
H18 Cl1T 2.9496 no 2_555
H18 Cl2T 3.0639 no 2_555
H18 C1S 3.5006 no 2_555
H18 Cl3S 2.9206 no 2_555
H18 H1SA 3.5608 no 2_555
H18 H1SB 3.2937 no 2_555
H18 H3SA 3.2046 no 2_555
H19 O1W 2.8958 no .
H19 H3SA 3.3641 no 2_555
H21A O4W 3.5212 no .
H21B O4W 2.9983 no .
H23 O1W 3.2660 no .
H25 Cl4 3.5340 no 23_655
H25 H25 3.4802 no 22_655
H28A Cl2 3.2651 no .
H28A H11 3.5756 no 6_566
H28A H14B 2.7917 no .
H28A Cl3S 3.3300 no .
H28B Cl2 3.3557 no .
H28B H14B 2.7620 no .
H28B Cl4 2.8000 no 16_565
Cl1S H9 3.2741 no 17_566
Cl1S H11 3.3780 no 17_566
Cl1S H16 3.3308 no 21_665
Cl1S H17 3.0405 no 21_665
Cl1S H1SB 2.7741 no 22_665
Cl1T H4 3.5605 no 6_566
Cl1T H5 3.5625 no 6_566
Cl1T H17 3.1845 no 3_555
Cl1T H18 2.9496 no 3_555
Cl2S H9 3.3737 no 17_566
Cl2S H17 3.4066 no 21_665
Cl2T H4 3.2222 no 6_566
Cl2T H17 3.2184 no 3_555
Cl2T H17 3.3915 no 21_665
Cl2T H18 3.0639 no 3_555
C1S H17 2.3686 no 3_555
C1S H18 3.5006 no 3_555
C1S H1SB 2.6607 no 22_665
C2S H16 3.5428 no 21_665
C2S H17 3.3208 no 21_665
Cl3T H4 3.1279 no 6_566
Cl3T H12 3.4255 no 6_566
Cl3T H14A 2.9734 no .
Cl3S H14A 3.1959 no .
Cl3S H14B 3.0942 no .
Cl3S H18 2.9206 no 3_555
Cl3S H28A 3.3300 no .
C3S H14A 3.1357 no .
O1W H3 3.1950 no 16_565
O1W H4N 1.9701 no .
O1W H19 2.8958 no .
O1W H23 3.2660 no .
O4W H21A 3.5212 no .
O4W H21A 3.5212 no 2_555
O4W H21A 3.5212 no 3_555
O4W H21B 2.9983 no .
O4W H21B 2.9983 no 2_555
O4W H21B 2.9983 no 3_555
O2W H7A 3.2656 no .
O2W H7A 3.1652 no 6_566
O3W H10 2.9209 no .
O3W H12 3.3284 no .
O3W H12 3.1889 no 6_566
H1SA C17 3.0713 no 3_555
H1SA H17 2.2474 no 3_555
H1SA H18 3.5608 no 3_555
H1SA H1SB 3.4200 no 22_665
H1SB C17 2.7229 no 3_555
H1SB C18 3.4574 no 3_555
H1SB H17 1.8197 no 3_555
H1SB H17 3.3422 no 21_665
H1SB H18 3.2937 no 3_555
H1SB Cl1S 2.7741 no 22_665
H1SB C1S 2.6607 no 22_665
H1SB H1SA 3.4200 no 22_665
H1SB H1SB 1.9695 no 22_665
H2SA Cl1 2.6804 no 21_665
H2SA Cl2 3.5213 no 21_665
H2SA C4 3.5447 no 6_566
H2SA C5 3.1929 no 6_566
H2SA H4 3.5446 no 6_566
H2SA H5 3.0482 no 6_566
H2SB Cl2 2.8803 no 21_665
H2SB C4 3.3742 no 6_566
H2SB C5 3.5639 no 6_566
H2SB H4 3.4072 no 6_566
H2SB C16 2.8625 no 21_665
H2SB C17 2.9810 no 21_665
H2SB H16 2.6991 no 21_665
H2SB H17 2.9202 no 21_665
H3SA H18 3.2046 no 3_555
H3SA H19 3.3641 no 3_555
H3SB H14A 2.8448 no .
H3SB H14B 3.5625 no .
H3SB Cl3 2.7704 no 16_565
H3SB Cl4 2.7441 no 16_565

loop_
_geom_hbond_atom_site_label_D
_geom_hbond_atom_site_label_H
_geom_hbond_atom_site_label_A
_geom_hbond_site_symmetry_A
_geom_hbond_distance_DA
_geom_hbond_distance_DH
_geom_hbond_distance_HA
_geom_hbond_angle_DHA
_geom_hbond_publ_flag
N1 H1N Cl1 16_565 3.178(11) 0.930 2.395 141.7 no
N3 H3N Cl2 . 3.167(12) 0.930 2.339 148.2 no
N4 H4N O1W . 2.88(3) 0.930 1.970 165.2 no

loop_
_geom_torsion_atom_site_label_1
_geom_torsion_atom_site_label_2
_geom_torsion_atom_site_label_3
_geom_torsion_atom_site_label_4
_geom_torsion
_geom_torsion_publ_flag
_geom_torsion_site_symmetry_1
_geom_torsion_site_symmetry_3
_geom_torsion_site_symmetry_4
Cl1 Pd1 N1 C6 165.6(5) no . . .
Cl1 Pd1 N1 C7 -68.3(5) no . . .
Cl2 Pd1 N2 C1 -166.0(5) no . . .
Cl2 Pd1 N2 C14 62.2(5) no . . .
N1 Pd1 N2 C1 12.2(6) no . . .
N1 Pd1 N2 C14 -119.5(6) no . . .
N2 Pd1 N1 C6 -17.2(6) no . . .
N2 Pd1 N1 C7 108.9(6) no . . .
Pd1 N1 C6 C1 20.8(11) no . . .
Pd1 N1 C6 C5 -162.1(7) no . . .
Pd1 N1 C7 C8 -177.9(6) no . . .
C6 N1 C7 C8 -56.2(11) no . . .
C7 N1 C6 C1 -101.4(11) no . . .
C7 N1 C6 C5 75.7(12) no . . .
Pd1 N2 C1 C2 169.1(8) no . . .
Pd1 N2 C1 C6 -4.2(11) no . . .
Pd1 N2 C14 C13 55.7(11) no . . 6_566
C1 N2 C14 C13 -73.1(13) no . . 6_566
C14 N2 C1 C2 -60.5(14) no . . .
C14 N2 C1 C6 126.1(10) no . . .
N2 C1 C2 C3 -169.3(10) no . . .
N2 C1 C6 N1 -11.3(15) no . . .
N2 C1 C6 C5 171.4(9) no . . .
C2 C1 C6 N1 175.2(11) no . . .
C2 C1 C6 C5 -2.0(17) no . . .
C6 C1 C2 C3 3.6(19) no . . .
C1 C2 C3 C4 -1(3) no . . .
C2 C3 C4 C5 -4(3) no . . .
C3 C4 C5 C6 5(3) no . . .
C4 C5 C6 N1 -179.1(11) no . . .
C4 C5 C6 C1 -1.9(18) no . . .
N1 C7 C8 C9 -88.2(11) no . . .
N1 C7 C8 C10 90.0(13) no . . .
C7 C8 C9 C11 174.9(10) no . . .
C7 C8 C10 C12 -176.2(10) no . . .
C9 C8 C10 C12 1.9(18) no . . .
C10 C8 C9 C11 -3.3(17) no . . .
C8 C9 C11 C13 1.9(18) no . . .
C8 C10 C12 C13 1.0(18) no . . .
C9 C11 C13 C12 1.0(18) no . . .
C9 C11 C13 C14 -178.1(10) no . . 11_664
C10 C12 C13 C11 -2.5(19) no . . .
C10 C12 C13 C14 176.5(11) no . . 11_664
C11 C13 C14 N2 -94.7(13) no . 11_664 11_664
C12 C13 C14 N2 86.2(14) no . 11_664 11_664
Cl3 Pd2 N4 C20 162.9(7) no . . .
Cl3 Pd2 N4 C21 -76.4(8) no . . .
Cl4 Pd2 N3 C15 -164.5(6) no . . .
Cl4 Pd2 N3 C28 62.4(7) no . . .
N3 Pd2 N4 C20 -16.7(8) no . . .
N3 Pd2 N4 C21 104.0(9) no . . .
N4 Pd2 N3 C15 14.7(7) no . . .
N4 Pd2 N3 C28 -118.3(8) no . . .
Pd2 N3 C15 C16 169.0(11) no . . .
Pd2 N3 C15 C20 -8.8(16) no . . .
Pd2 N3 C28 C27 52.3(12) no . . 3_555
C15 N3 C28 C27 -78.4(13) no . . 3_555
C28 N3 C15 C16 -56.4(17) no . . .
C28 N3 C15 C20 125.8(14) no . . .
Pd2 N4 C20 C15 17.3(13) no . . .
Pd2 N4 C20 C19 -157.8(8) no . . .
Pd2 N4 C21 C22 -176.6(9) no . . .
C20 N4 C21 C22 -56.2(16) no . . .
C21 N4 C20 C15 -105.1(13) no . . .
C21 N4 C20 C19 79.8(15) no . . .
N3 C15 C16 C17 -172.4(14) no . . .
N3 C15 C20 N4 -5.4(19) no . . .
N3 C15 C20 C19 169.8(11) no . . .
C16 C15 C20 N4 176.8(16) no . . .
C16 C15 C20 C19 -8(3) no . . .
C20 C15 C16 C17 5(3) no . . .
C15 C16 C17 C18 0(3) no . . .
C16 C17 C18 C19 -3(3) no . . .
C17 C18 C19 C20 0(3) no . . .
C18 C19 C20 N4 -180.0(12) no . . .
C18 C19 C20 C15 5(2) no . . .
N4 C21 C22 C23 -83.6(16) no . . .
N4 C21 C22 C24 94.3(16) no . . .
C21 C22 C23 C25 174.3(12) no . . .
C21 C22 C24 C26 -172.4(11) no . . .
C23 C22 C24 C26 5.6(18) no . . .
C24 C22 C23 C25 -4(2) no . . .
C22 C23 C25 C27 -0(3) no . . .
C22 C24 C26 C27 -3.7(19) no . . .
C23 C25 C27 C26 2(3) no . . .
C23 C25 C27 C28 -179.2(13) no . . 2_555
C24 C26 C27 C25 -0(3) no . . .
C24 C26 C27 C28 -178.6(12) no . . 2_555
C25 C27 C28 N3 -88.8(16) no . 2_555 2_555
C26 C27 C28 N3 89.5(16) no . 2_555 2_555
O2W O2W O2W O2W 0(5) no 6_566 11_664 6_566
O2W O2W O2W O2W -0(5) no 11_664 6_566 11_664
